data_4100710
loop_
_publ_author_name
'Emmanuel Terazzi'
'Stephane Torelli'
'Jean-Pierre Rivera'
'Jean-Marc Benech'
'Gerald Bernardinelli'
'Cyril Bourgogne'
'Bertrand Donnio'
'Daniel Guillon'
'Daniel Imbert'
'Jean-Claude Bunzli'
'Andre Pinto'
'Damien Jeannerat'
'Claude Piguet'

_publ_section_title
;
Molecular Control of Macroscopic Cubic, Columnar and Lamellar
Organizations in Luminescent Lanthanide-containing Thermotropic
Liquid Crystals.
;
_journal_name_full 'Journal of the American Chemical Society'
_journal_paper_doi 10.1021/ja0446101
_journal_year 2005
_chemical_formula_sum 'C55 H54 B Co O P3'
_chemical_formula_weight 893.63
_chemical_name_common '[PhBP3]CoO(4-tBu-Ph)'
_space_group_IT_number 88
_symmetry_cell_setting tetragonal
_symmetry_space_group_name_Hall '-I 4ad'
_symmetry_space_group_name_H-M 'I 41/a :2'
_cell_angle_alpha 90.00
_cell_angle_beta 90.00
_cell_angle_gamma 90.00
_cell_formula_units_Z 16
_cell_length_a 38.2238(8)
_cell_length_b 38.2238(8)
_cell_length_c 12.4091(5)
_cell_measurement_temperature 98(2)
_cell_volume 18130.4(9)
_diffrn_ambient_temperature 98(2)
_exptl_crystal_density_diffrn 1.310
_cod_depositor_comments
;
The following automatic conversions were performed:
'_symmetry_cell_setting' value 'Tetragonal' changed to 'tetragonal'
according to '/home/saulius/struct/CIF-dictionaries/cif_core.dic'
dictionary named 'cif_core.dic' version 2.4.1 from 2010-06-29.

Automatic conversion script
Id: cif_fix_enum 1527 2010-12-29 10:47:43Z saulius 
;
_cod_original_sg_symbol_H-M 'I 41/a'
_cod_database_code 4100710

loop_
_symmetry_equiv_pos_as_xyz
'x, y, z'
'-x+1/2, -y, z+1/2'
'-y+3/4, x+1/4, z+1/4'
'y+3/4, -x+3/4, z+3/4'
'x+1/2, y+1/2, z+1/2'
'-x+1, -y+1/2, z+1'
'-y+5/4, x+3/4, z+3/4'
'y+5/4, -x+5/4, z+5/4'
'-x, -y, -z'
'x-1/2, y, -z-1/2'
'y-3/4, -x-1/4, -z-1/4'
'-y-3/4, x-3/4, -z-3/4'
'-x+1/2, -y+1/2, -z+1/2'
'x, y+1/2, -z'
'y-1/4, -x+1/4, -z+1/4'
'-y-1/4, x-1/4, -z-1/4'

loop_
_atom_site_label
_atom_site_type_symbol
_atom_site_fract_x
_atom_site_fract_y
_atom_site_fract_z
_atom_site_U_iso_or_equiv
_atom_site_adp_type
_atom_site_occupancy
_atom_site_symmetry_multiplicity
_atom_site_calc_flag
_atom_site_refinement_flags
_atom_site_disorder_assembly
_atom_site_disorder_group
Co Co 0.399846(15) 0.086952(14) 0.09800(4) 0.03769(19) Uani 1 1 d . . .
P1 P 0.42610(3) 0.09405(3) 0.25851(9) 0.0374(3) Uani 1 1 d . A .
P2 P 0.36261(3) 0.04546(3) 0.16776(9) 0.0344(3) Uani 1 1 d . A .
P3 P 0.44137(3) 0.04977(3) 0.04577(9) 0.0362(3) Uani 1 1 d . A .
B B 0.42944(12) 0.01795(12) 0.2573(4) 0.0312(13) Uani 1 1 d . A .
C1 C 0.44190(9) -0.01543(10) 0.3287(3) 0.0272(10) Uani 1 1 d . . .
C2 C 0.45725(10) -0.01377(11) 0.4292(3) 0.0357(11) Uani 1 1 d . . .
H2 H 0.4624 0.0086 0.4583 0.043 Uiso 1 1 calc R . .
C3 C 0.46557(11) -0.04298(13) 0.4898(3) 0.0421(12) Uani 1 1 d . . .
H3 H 0.4760 -0.0403 0.5588 0.051 Uiso 1 1 calc R . .
C4 C 0.45896(10) -0.07551(12) 0.4510(4) 0.0415(12) Uani 1 1 d . . .
H4 H 0.4645 -0.0957 0.4925 0.050 Uiso 1 1 calc R . .
C5 C 0.44428(12) -0.07862(12) 0.3515(4) 0.0623(15) Uani 1 1 d . . .
H5 H 0.4397 -0.1012 0.3226 0.075 Uiso 1 1 calc R . .
C6 C 0.43609(12) -0.04929(12) 0.2928(4) 0.0589(15) Uani 1 1 d . . .
H6 H 0.4259 -0.0524 0.2237 0.071 Uiso 1 1 calc R . .
C7 C 0.44830(10) 0.05480(9) 0.2996(3) 0.0328(11) Uani 1 1 d . . .
H7A H 0.4726 0.0555 0.2720 0.039 Uiso 1 1 calc R A .
H7B H 0.4495 0.0544 0.3793 0.039 Uiso 1 1 calc R . .
C8 C 0.44125(9) 0.01112(9) 0.1295(3) 0.0294(11) Uani 1 1 d . . .
H8A H 0.4251 -0.0062 0.0974 0.035 Uiso 1 1 calc R A .
H8B H 0.4650 0.0008 0.1289 0.035 Uiso 1 1 calc R . .
C9 C 0.38589(9) 0.02000(9) 0.2672(3) 0.0276(10) Uani 1 1 d . . .
H9A H 0.3801 0.0296 0.3391 0.033 Uiso 1 1 calc R A .
H9B H 0.3767 -0.0042 0.2645 0.033 Uiso 1 1 calc R . .
C10 C 0.45668(11) 0.12998(11) 0.2711(3) 0.0398(12) Uani 1 1 d . . .
C11 C 0.48972(13) 0.12635(12) 0.3136(4) 0.0636(16) Uani 1 1 d . A .
H11 H 0.4974 0.1039 0.3363 0.076 Uiso 1 1 calc R . .
C12 C 0.51210(13) 0.15469(15) 0.3242(4) 0.0810(18) Uani 1 1 d . . .
H12 H 0.5346 0.1516 0.3553 0.097 Uiso 1 1 calc R A .
C13 C 0.50186(14) 0.18721(14) 0.2900(4) 0.0768(18) Uani 1 1 d . A .
H13 H 0.5171 0.2067 0.2969 0.092 Uiso 1 1 calc R . .
C14 C 0.46925(15) 0.19123(13) 0.2457(4) 0.0820(18) Uani 1 1 d . . .
H14 H 0.4619 0.2136 0.2215 0.098 Uiso 1 1 calc R A .
C15 C 0.44708(12) 0.16296(13) 0.2362(4) 0.0612(15) Uani 1 1 d . A .
H15 H 0.4246 0.1662 0.2048 0.073 Uiso 1 1 calc R . .
C16 C 0.39429(10) 0.10439(11) 0.3637(3) 0.0326(11) Uani 1 1 d . . .
C17 C 0.39183(12) 0.08577(11) 0.4596(4) 0.0429(12) Uani 1 1 d . A .
H17 H 0.4076 0.0670 0.4731 0.052 Uiso 1 1 calc R . .
C18 C 0.36662(12) 0.09426(11) 0.5360(3) 0.0468(13) Uani 1 1 d . . .
H18 H 0.3650 0.0811 0.6007 0.056 Uiso 1 1 calc R A .
C19 C 0.34392(11) 0.12171(12) 0.5183(4) 0.0453(13) Uani 1 1 d . A .
H19 H 0.3269 0.1276 0.5712 0.054 Uiso 1 1 calc R . .
C20 C 0.34594(11) 0.14061(11) 0.4232(4) 0.0446(12) Uani 1 1 d . . .
H20 H 0.3304 0.1596 0.4104 0.054 Uiso 1 1 calc R A .
C21 C 0.37092(11) 0.13159(11) 0.3467(3) 0.0377(12) Uani 1 1 d . A .
H21 H 0.3720 0.1444 0.2811 0.045 Uiso 1 1 calc R . .
C22 C 0.32284(10) 0.06109(11) 0.2316(3) 0.0331(11) Uani 1 1 d . . .
C23 C 0.30481(11) 0.04025(11) 0.3048(3) 0.0386(12) Uani 1 1 d . A .
H23 H 0.3140 0.0181 0.3245 0.046 Uiso 1 1 calc R . .
C24 C 0.27359(11) 0.05149(12) 0.3491(3) 0.0435(12) Uani 1 1 d . . .
H24 H 0.2614 0.0370 0.3988 0.052 Uiso 1 1 calc R A .
C25 C 0.26018(11) 0.08384(13) 0.3210(4) 0.0447(13) Uani 1 1 d . A .
H25 H 0.2388 0.0917 0.3514 0.054 Uiso 1 1 calc R . .
C26 C 0.27780(12) 0.10464(12) 0.2490(4) 0.0442(13) Uani 1 1 d . . .
H26 H 0.2686 0.1269 0.2301 0.053 Uiso 1 1 calc R A .
C27 C 0.30876(11) 0.09336(11) 0.2040(3) 0.0379(12) Uani 1 1 d . A .
H27 H 0.3206 0.1078 0.1535 0.045 Uiso 1 1 calc R . .
C28 C 0.34348(10) 0.01443(11) 0.0723(3) 0.0256(10) Uani 1 1 d . . .
C29 C 0.35038(10) -0.02140(11) 0.0725(3) 0.0323(11) Uani 1 1 d . A .
H29 H 0.3643 -0.0312 0.1283 0.039 Uiso 1 1 calc R . .
C30 C 0.33722(10) -0.04280(11) -0.0073(3) 0.0362(11) Uani 1 1 d . . .
H30 H 0.3424 -0.0671 -0.0065 0.043 Uiso 1 1 calc R A .
C31 C 0.31660(11) -0.02918(12) -0.0881(3) 0.0390(12) Uani 1 1 d . A .
H31 H 0.3077 -0.0439 -0.1434 0.047 Uiso 1 1 calc R . .
C32 C 0.30902(10) 0.00626(13) -0.0878(3) 0.0413(12) Uani 1 1 d . . .
H32 H 0.2946 0.0158 -0.1428 0.050 Uiso 1 1 calc R A .
C33 C 0.32218(10) 0.02773(11) -0.0083(3) 0.0339(11) Uani 1 1 d . A .
H33 H 0.3166 0.0519 -0.0087 0.041 Uiso 1 1 calc R . .
C34 C 0.43820(11) 0.03500(10) -0.0939(3) 0.0333(11) Uani 1 1 d . . .
C35 C 0.46430(12) 0.04045(12) -0.1693(4) 0.0558(14) Uani 1 1 d . A .
H35 H 0.4853 0.0520 -0.1492 0.067 Uiso 1 1 calc R . .
C36 C 0.45960(14) 0.02891(14) -0.2752(4) 0.0695(16) Uani 1 1 d . . .
H36 H 0.4775 0.0327 -0.3269 0.083 Uiso 1 1 calc R A .
C37 C 0.42919(14) 0.01202(14) -0.3057(4) 0.0675(16) Uani 1 1 d . A .
H37 H 0.4262 0.0043 -0.3779 0.081 Uiso 1 1 calc R . .
C38 C 0.40337(12) 0.00653(11) -0.2306(4) 0.0489(13) Uani 1 1 d . . .
H38 H 0.3824 -0.0051 -0.2505 0.059 Uiso 1 1 calc R A .
C39 C 0.40803(11) 0.01797(11) -0.1258(3) 0.0398(12) Uani 1 1 d . A .
H39 H 0.3900 0.0140 -0.0744 0.048 Uiso 1 1 calc R . .
C40 C 0.48460(11) 0.06906(11) 0.0489(3) 0.0382(12) Uani 1 1 d . . .
C41 C 0.51478(12) 0.05124(11) 0.0760(3) 0.0438(12) Uani 1 1 d . A .
H41 H 0.5132 0.0277 0.1003 0.053 Uiso 1 1 calc R . .
C42 C 0.54737(12) 0.06698(13) 0.0684(4) 0.0544(14) Uani 1 1 d . . .
H42 H 0.5678 0.0542 0.0877 0.065 Uiso 1 1 calc R A .
C43 C 0.55035(13) 0.10088(14) 0.0333(4) 0.0639(15) Uani 1 1 d . A .
H43 H 0.5727 0.1116 0.0274 0.077 Uiso 1 1 calc R . .
C44 C 0.52076(14) 0.11916(13) 0.0070(4) 0.0704(16) Uani 1 1 d . . .
H44 H 0.5226 0.1427 -0.0170 0.084 Uiso 1 1 calc R A .
C45 C 0.48818(12) 0.10347(12) 0.0152(4) 0.0566(14) Uani 1 1 d . A .
H45 H 0.4679 0.1166 -0.0027 0.068 Uiso 1 1 calc R . .
O1A O 0.37777(11) 0.13100(12) 0.0912(4) 0.0208(16) Uiso 0.491(4) 1 d PD A 1
C46A C 0.39420(14) 0.13664(15) -0.0017(4) 0.027(2) Uiso 0.491(4) 1 d PGD A 1
C47A C 0.39273(14) 0.10948(12) -0.0761(5) 0.021(2) Uiso 0.491(4) 1 d PGD A 1
H47A H 0.3792 0.0892 -0.0609 0.025 Uiso 0.491(4) 1 calc PR A 1
C48A C 0.41101(17) 0.11200(14) -0.1726(4) 0.042(3) Uiso 0.491(4) 1 d PGD A 1
H48A H 0.4100 0.0934 -0.2234 0.050 Uiso 0.491(4) 1 calc PR A 1
C49A C 0.43076(17) 0.14167(18) -0.1948(4) 0.053(3) Uiso 0.491(4) 1 d PGD A 1
C50A C 0.4322(2) 0.16883(16) -0.1204(6) 0.048(5) Uiso 0.491(4) 1 d PGD A 1
H50A H 0.4457 0.1891 -0.1355 0.057 Uiso 0.491(4) 1 calc PR A 1
C51A C 0.4139(2) 0.16631(14) -0.0239(5) 0.072(5) Uiso 0.491(4) 1 d PGD A 1
H51A H 0.4150 0.1849 0.0270 0.086 Uiso 0.491(4) 1 calc PR A 1
C52A C 0.4521(2) 0.1440(3) -0.3039(6) 0.088(4) Uiso 0.491(4) 1 d PD A 1
C53A C 0.4591(3) 0.1094(3) -0.3640(9) 0.114(5) Uiso 0.491(4) 1 d PD A 1
H53A H 0.4725 0.1142 -0.4297 0.170 Uiso 0.491(4) 1 calc PR A 1
H53B H 0.4368 0.0984 -0.3830 0.170 Uiso 0.491(4) 1 calc PR A 1
H53C H 0.4726 0.0937 -0.3174 0.170 Uiso 0.491(4) 1 calc PR A 1
C54A C 0.4335(3) 0.1647(3) -0.3936(8) 0.081(5) Uiso 0.491(4) 1 d PD A 1
H54A H 0.4485 0.1655 -0.4577 0.121 Uiso 0.491(4) 1 calc PR A 1
H54B H 0.4289 0.1886 -0.3686 0.121 Uiso 0.491(4) 1 calc PR A 1
H54C H 0.4113 0.1533 -0.4115 0.121 Uiso 0.491(4) 1 calc PR A 1
C55A C 0.4884(3) 0.1592(4) -0.2767(13) 0.173(8) Uiso 0.491(4) 1 d PD A 1
H55A H 0.4881 0.1846 -0.2883 0.259 Uiso 0.491(4) 1 calc PR A 1
H55B H 0.5060 0.1485 -0.3234 0.259 Uiso 0.491(4) 1 calc PR A 1
H55C H 0.4940 0.1542 -0.2012 0.259 Uiso 0.491(4) 1 calc PR A 1
O1B O 0.37340(18) 0.1158(2) 0.0126(6) 0.099(3) Uiso 0.509(4) 1 d PD A 2
C46B C 0.39301(15) 0.12971(19) -0.0645(5) 0.055(3) Uiso 0.509(4) 1 d PGD A 2
C47B C 0.39766(17) 0.11133(14) -0.1601(6) 0.097(5) Uiso 0.509(4) 1 d PGD A 2
H47B H 0.3858 0.0898 -0.1710 0.116 Uiso 0.509(4) 1 calc PR A 2
C48B C 0.41959(18) 0.12452(17) -0.2396(5) 0.054(3) Uiso 0.509(4) 1 d PGD A 2
H48B H 0.4228 0.1120 -0.3050 0.065 Uiso 0.509(4) 1 calc PR A 2
C49B C 0.43688(17) 0.15609(19) -0.2236(5) 0.063(3) Uiso 0.509(4) 1 d PGD A 2
C50B C 0.4322(2) 0.17446(17) -0.1280(6) 0.091(7) Uiso 0.509(4) 1 d PGD A 2
H50B H 0.4440 0.1960 -0.1171 0.109 Uiso 0.509(4) 1 calc PR A 2
C51B C 0.4103(2) 0.16127(19) -0.0484(5) 0.055(4) Uiso 0.509(4) 1 d PGD A 2
H51B H 0.4071 0.1738 0.0169 0.066 Uiso 0.509(4) 1 calc PR A 2
C52B C 0.4616(2) 0.16759(18) -0.3117(7) 0.068(3) Uiso 0.509(4) 1 d PD A 2
C53B C 0.4927(2) 0.1420(3) -0.3100(9) 0.083(4) Uiso 0.509(4) 1 d PD A 2
H53D H 0.5082 0.1470 -0.3711 0.124 Uiso 0.509(4) 1 calc PR A 2
H53E H 0.4840 0.1179 -0.3154 0.124 Uiso 0.509(4) 1 calc PR A 2
H53F H 0.5057 0.1448 -0.2426 0.124 Uiso 0.509(4) 1 calc PR A 2
C54B C 0.4760(2) 0.2046(2) -0.2907(7) 0.068(3) Uiso 0.509(4) 1 d PD A 2
H54D H 0.4882 0.2050 -0.2213 0.102 Uiso 0.509(4) 1 calc PR A 2
H54E H 0.4565 0.2213 -0.2890 0.102 Uiso 0.509(4) 1 calc PR A 2
H54F H 0.4922 0.2110 -0.3484 0.102 Uiso 0.509(4) 1 calc PR A 2
C55B C 0.4454(4) 0.1686(5) -0.4253(9) 0.162(8) Uiso 0.509(4) 1 d PD A 2
H55D H 0.4258 0.1850 -0.4261 0.244 Uiso 0.509(4) 1 calc PR A 2
H55E H 0.4371 0.1452 -0.4447 0.244 Uiso 0.509(4) 1 calc PR A 2
H55F H 0.4632 0.1762 -0.4773 0.244 Uiso 0.509(4) 1 calc PR A 2

loop_
_atom_site_aniso_label
_atom_site_aniso_U_11
_atom_site_aniso_U_22
_atom_site_aniso_U_33
_atom_site_aniso_U_23
_atom_site_aniso_U_13
_atom_site_aniso_U_12
Co 0.0460(4) 0.0330(4) 0.0341(4) -0.0015(3) -0.0055(3) 0.0053(3)
P1 0.0368(8) 0.0371(8) 0.0382(8) -0.0014(6) -0.0065(6) 0.0052(6)
P2 0.0379(8) 0.0342(7) 0.0310(7) -0.0038(6) -0.0060(6) 0.0086(6)
P3 0.0292(8) 0.0375(8) 0.0419(8) -0.0049(6) 0.0057(6) 0.0001(6)
B 0.030(3) 0.030(3) 0.034(3) -0.007(3) -0.004(3) 0.005(3)
C1 0.019(2) 0.032(3) 0.031(3) -0.009(2) -0.002(2) 0.005(2)
C2 0.044(3) 0.037(3) 0.026(3) -0.001(2) 0.006(2) -0.003(2)
C3 0.057(3) 0.047(3) 0.022(3) 0.007(3) 0.002(2) -0.003(3)
C4 0.034(3) 0.035(3) 0.055(4) 0.008(3) 0.003(3) 0.002(2)
C5 0.074(4) 0.032(3) 0.082(4) -0.009(3) -0.041(3) 0.011(3)
C6 0.073(4) 0.041(3) 0.063(4) -0.013(3) -0.046(3) 0.012(3)
C7 0.032(3) 0.034(3) 0.032(3) -0.007(2) -0.003(2) 0.006(2)
C8 0.022(3) 0.031(3) 0.035(3) -0.007(2) 0.003(2) -0.004(2)
C9 0.036(3) 0.027(3) 0.020(2) -0.009(2) -0.004(2) 0.001(2)
C10 0.041(3) 0.029(3) 0.049(3) -0.003(2) -0.005(3) 0.006(3)
C11 0.059(4) 0.039(3) 0.093(4) 0.006(3) -0.031(3) -0.005(3)
C12 0.063(4) 0.051(4) 0.128(5) 0.005(4) -0.045(4) -0.010(4)
C13 0.054(4) 0.041(4) 0.135(5) -0.006(4) -0.020(4) -0.009(3)
C14 0.068(4) 0.036(4) 0.142(6) 0.010(4) -0.019(4) -0.003(3)
C15 0.054(4) 0.043(4) 0.086(4) -0.002(3) -0.018(3) -0.001(3)
C16 0.034(3) 0.031(3) 0.033(3) -0.006(2) -0.011(2) 0.005(2)
C17 0.061(4) 0.031(3) 0.037(3) -0.004(3) -0.003(3) 0.011(3)
C18 0.065(4) 0.038(3) 0.038(3) -0.002(3) 0.006(3) 0.006(3)
C19 0.053(3) 0.041(3) 0.042(3) -0.006(3) 0.006(3) 0.003(3)
C20 0.048(3) 0.036(3) 0.051(3) -0.007(3) -0.005(3) 0.013(3)
C21 0.040(3) 0.039(3) 0.034(3) -0.002(2) -0.006(3) 0.003(3)
C22 0.035(3) 0.035(3) 0.030(3) -0.009(2) -0.012(2) 0.007(3)
C23 0.038(3) 0.040(3) 0.039(3) -0.003(3) -0.008(2) 0.016(3)
C24 0.036(3) 0.051(4) 0.044(3) -0.007(3) -0.002(3) 0.007(3)
C25 0.025(3) 0.056(4) 0.053(4) -0.025(3) -0.008(3) 0.011(3)
C26 0.040(3) 0.038(3) 0.054(4) -0.012(3) -0.018(3) 0.009(3)
C27 0.033(3) 0.042(3) 0.039(3) -0.011(2) -0.009(2) 0.005(3)
C28 0.027(3) 0.032(3) 0.018(3) -0.002(2) -0.001(2) 0.005(2)
C29 0.031(3) 0.041(3) 0.025(3) 0.002(2) -0.003(2) 0.002(2)
C30 0.038(3) 0.036(3) 0.034(3) -0.008(3) 0.001(2) -0.003(2)
C31 0.041(3) 0.049(3) 0.028(3) -0.014(3) -0.008(2) -0.007(3)
C32 0.036(3) 0.059(4) 0.028(3) 0.001(3) -0.007(2) 0.008(3)
C33 0.035(3) 0.040(3) 0.027(3) -0.002(2) -0.002(2) 0.009(2)
C34 0.024(3) 0.040(3) 0.036(3) 0.002(2) 0.006(3) 0.004(2)
C35 0.036(3) 0.084(4) 0.048(4) -0.003(3) 0.009(3) -0.001(3)
C36 0.050(4) 0.116(5) 0.043(4) 0.006(3) 0.025(3) 0.002(4)
C37 0.060(4) 0.110(5) 0.033(3) -0.012(3) 0.012(3) 0.008(4)
C38 0.044(3) 0.070(4) 0.032(3) -0.006(3) 0.008(3) -0.003(3)
C39 0.040(3) 0.055(3) 0.024(3) -0.003(2) 0.012(2) 0.006(3)
C40 0.036(3) 0.029(3) 0.050(3) -0.006(2) 0.008(2) -0.001(3)
C41 0.036(3) 0.038(3) 0.057(3) -0.008(3) -0.001(3) 0.000(3)
C42 0.030(3) 0.045(4) 0.089(4) -0.013(3) -0.011(3) 0.000(3)
C43 0.038(4) 0.044(4) 0.110(5) -0.010(3) 0.001(3) -0.012(3)
C44 0.044(4) 0.043(4) 0.124(5) 0.010(3) 0.005(3) -0.003(3)
C45 0.033(3) 0.047(4) 0.090(4) 0.009(3) 0.002(3) -0.001(3)

loop_
_geom_bond_atom_site_label_1
_geom_bond_atom_site_label_2
_geom_bond_distance
_geom_bond_site_symmetry_2
_geom_bond_publ_flag
Co O1B 1.832(7) . yes
Co O1A 1.885(4) . yes
Co P3 2.2268(12) . yes
Co P1 2.2467(12) . yes
Co C46A 2.277(5) . yes
Co P2 2.2999(13) . yes
Co C47A 2.341(5) . yes
P1 C7 1.798(4) . ?
P1 C10 1.810(4) . ?
P1 C16 1.827(4) . ?
P2 C9 1.806(3) . ?
P2 C22 1.815(4) . ?
P2 C28 1.829(4) . ?
P3 C8 1.807(4) . ?
P3 C40 1.810(4) . ?
P3 C34 1.827(4) . ?
B C1 1.624(6) . ?
B C7 1.667(5) . ?
B C8 1.669(5) . ?
B C9 1.671(5) . ?
C1 C2 1.380(5) . ?
C1 C6 1.386(5) . ?
C2 C3 1.383(5) . ?
C2 H2 0.9500 . ?
C3 C4 1.357(5) . ?
C3 H3 0.9500 . ?
C4 C5 1.361(5) . ?
C4 H4 0.9500 . ?
C5 C6 1.373(5) . ?
C5 H5 0.9500 . ?
C6 H6 0.9500 . ?
C7 H7A 0.9900 . ?
C7 H7B 0.9900 . ?
C8 H8A 0.9900 . ?
C8 H8B 0.9900 . ?
C9 H9A 0.9900 . ?
C9 H9B 0.9900 . ?
C10 C11 1.376(5) . ?
C10 C15 1.383(5) . ?
C11 C12 1.387(6) . ?
C11 H11 0.9500 . ?
C12 C13 1.371(6) . ?
C12 H12 0.9500 . ?
C13 C14 1.371(6) . ?
C13 H13 0.9500 . ?
C14 C15 1.378(6) . ?
C14 H14 0.9500 . ?
C15 H15 0.9500 . ?
C16 C21 1.387(5) . ?
C16 C17 1.390(5) . ?
C17 C18 1.390(5) . ?
C17 H17 0.9500 . ?
C18 C19 1.379(5) . ?
C18 H18 0.9500 . ?
C19 C20 1.386(5) . ?
C19 H19 0.9500 . ?
C20 C21 1.390(5) . ?
C20 H20 0.9500 . ?
C21 H21 0.9500 . ?
C22 C27 1.389(5) . ?
C22 C23 1.391(5) . ?
C23 C24 1.382(5) . ?
C23 H23 0.9500 . ?
C24 C25 1.383(5) . ?
C24 H24 0.9500 . ?
C25 C26 1.372(5) . ?
C25 H25 0.9500 . ?
C26 C27 1.378(5) . ?
C26 H26 0.9500 . ?
C27 H27 0.9500 . ?
C28 C33 1.386(5) . ?
C28 C29 1.395(5) . ?
C29 C30 1.379(5) . ?
C29 H29 0.9500 . ?
C30 C31 1.378(5) . ?
C30 H30 0.9500 . ?
C31 C32 1.385(5) . ?
C31 H31 0.9500 . ?
C32 C33 1.379(5) . ?
C32 H32 0.9500 . ?
C33 H33 0.9500 . ?
C34 C39 1.382(5) . ?
C34 C35 1.384(5) . ?
C35 C36 1.398(6) . ?
C35 H35 0.9500 . ?
C36 C37 1.382(6) . ?
C36 H36 0.9500 . ?
C37 C38 1.374(5) . ?
C37 H37 0.9500 . ?
C38 C39 1.384(5) . ?
C38 H38 0.9500 . ?
C39 H39 0.9500 . ?
C40 C41 1.381(5) . ?
C40 C45 1.387(5) . ?
C41 C42 1.387(5) . ?
C41 H41 0.9500 . ?
C42 C43 1.372(5) . ?
C42 H42 0.9500 . ?
C43 C44 1.369(6) . ?
C43 H43 0.9500 . ?
C44 C45 1.386(5) . ?
C44 H44 0.9500 . ?
C45 H45 0.9500 . ?
O1A C46A 1.330(6) . ?
C46A C47A 1.3900 . ?
C46A C51A 1.3900 . ?
C47A C48A 1.3900 . ?
C47A H47A 0.9500 . ?
C48A C49A 1.3900 . ?
C48A H48A 0.9500 . ?
C49A C50A 1.3900 . ?
C49A C52A 1.584(7) . ?
C50A C51A 1.3900 . ?
C50A H50A 0.9500 . ?
C51A H51A 0.9500 . ?
C52A C54A 1.5398(11) . ?
C52A C55A 1.5401(11) . ?
C52A C53A 1.5403(11) . ?
C53A H53A 0.9800 . ?
C53A H53B 0.9800 . ?
C53A H53C 0.9800 . ?
C54A H54A 0.9800 . ?
C54A H54B 0.9800 . ?
C54A H54C 0.9800 . ?
C55A H55A 0.9800 . ?
C55A H55B 0.9800 . ?
C55A H55C 0.9800 . ?
O1B C46B 1.327(8) . ?
C46B C47B 1.3900 . ?
C46B C51B 1.3900 . ?
C47B C48B 1.3900 . ?
C47B H47B 0.9500 . ?
C48B C49B 1.3900 . ?
C48B H48B 0.9500 . ?
C49B C50B 1.3900 . ?
C49B C52B 1.510(7) . ?
C50B C51B 1.3900 . ?
C50B H50B 0.9500 . ?
C51B H51B 0.9500 . ?
C52B C54B 1.5386(11) . ?
C52B C55B 1.5398(11) . ?
C52B C53B 1.5401(11) . ?
C53B H53D 0.9800 . ?
C53B H53E 0.9800 . ?
C53B H53F 0.9800 . ?
C54B H54D 0.9800 . ?
C54B H54E 0.9800 . ?
C54B H54F 0.9800 . ?
C55B H55D 0.9800 . ?
C55B H55E 0.9800 . ?
C55B H55F 0.9800 . ?
